data_7049303
loop_
_publ_author_name
'Miao, Hao'
'Li, Miao'
'Li, Hong-Qing'
'Shen, Fu-Xing'
'Zhang, Yi-Quan'
'Wang, Xin-Yi'

_publ_section_title
;
 Syntheses and magnetic properties of a bis-tridentate nitronyl nitroxide
 radical and its metal complexes.
;
_journal_issue 15
_journal_name_full 'Dalton transactions (Cambridge, England : 2003)'
_journal_page_first 4774
_journal_page_last 4778
_journal_paper_doi 10.1039/c9dt00207c
_journal_volume 48
_journal_year 2019
_chemical_formula_sum 'C211 H128 Co12 F144 N24 O62'
_chemical_formula_weight 7434.53
_space_group_crystal_system monoclinic
_space_group_IT_number 15
_space_group_name_Hall '-C 2yc'
_space_group_name_H-M_alt 'C 1 2/c 1'
_symmetry_space_group_name_Hall '-C 2yc'
_symmetry_space_group_name_H-M 'C 1 2/c 1'
_atom_sites_solution_hydrogens mixed
_audit_creation_method SHELXL-2018/3
_audit_update_record
;
2019-02-28 deposited with the CCDC.    2019-03-11 downloaded from the CCDC.
;
_cell_angle_alpha 90
_cell_angle_beta 100.068(2)
_cell_angle_gamma 90
_cell_formula_units_Z 2
_cell_length_a 24.6425(19)
_cell_length_b 20.7127(14)
_cell_length_c 29.4191(19)
_cell_measurement_reflns_used 9947
_cell_measurement_temperature 296(2)
_cell_measurement_theta_max 25.89
_cell_measurement_theta_min 2.35
_cell_volume 14784.7(18)
_computing_cell_refinement 'Bruker SAINT'
_computing_data_collection 'Bruker APEX2'
_computing_data_reduction 'Bruker SAINT'
_computing_molecular_graphics 'Bruker SHELXTL'
_computing_publication_material 'Bruker SHELXTL'
_computing_structure_refinement 'SHELXL-2018/3 (Sheldrick, 2018)'
_computing_structure_solution 'SHELXT 2014/4 (Sheldrick, 2014)'
_diffrn_ambient_temperature 296(2)
_diffrn_measured_fraction_theta_full 0.998
_diffrn_measured_fraction_theta_max 0.998
_diffrn_measurement_device_type 'Bruker APEX-II CCD'
_diffrn_measurement_method '\f and \w scans'
_diffrn_radiation_type MoK\a
_diffrn_radiation_wavelength 0.71073
_diffrn_reflns_av_R_equivalents 0.0731
_diffrn_reflns_av_unetI/netI 0.0658
_diffrn_reflns_Laue_measured_fraction_full 0.998
_diffrn_reflns_Laue_measured_fraction_max 0.998
_diffrn_reflns_limit_h_max 26
_diffrn_reflns_limit_h_min -29
_diffrn_reflns_limit_k_max 24
_diffrn_reflns_limit_k_min -24
_diffrn_reflns_limit_l_max 34
_diffrn_reflns_limit_l_min -30
_diffrn_reflns_number 51159
_diffrn_reflns_point_group_measured_fraction_full 0.998
_diffrn_reflns_point_group_measured_fraction_max 0.998
_diffrn_reflns_theta_full 25.009
_diffrn_reflns_theta_max 25.009
_diffrn_reflns_theta_min 2.088
_exptl_absorpt_coefficient_mu 0.819
_exptl_absorpt_correction_T_max 0.863
_exptl_absorpt_correction_T_min 0.849
_exptl_absorpt_correction_type multi-scan
_exptl_absorpt_process_details sadabs
_exptl_crystal_colour red
_exptl_crystal_density_diffrn 1.670
_exptl_crystal_description block
_exptl_crystal_F_000 7356
_exptl_crystal_size_max 0.200
_exptl_crystal_size_mid 0.190
_exptl_crystal_size_min 0.180
_refine_diff_density_max 0.654
_refine_diff_density_min -0.423
_refine_diff_density_rms 0.081
_refine_ls_extinction_method none
_refine_ls_goodness_of_fit_ref 1.079
_refine_ls_hydrogen_treatment constr
_refine_ls_matrix_type full
_refine_ls_number_parameters 1259
_refine_ls_number_reflns 13023
_refine_ls_number_restraints 399
_refine_ls_restrained_S_all 1.119
_refine_ls_R_factor_all 0.0948
_refine_ls_R_factor_gt 0.0580
_refine_ls_shift/su_max 0.001
_refine_ls_shift/su_mean 0.000
_refine_ls_structure_factor_coef Fsqd
_refine_ls_weighting_details 'w=1/[\s^2^(Fo^2^)+(0.0632P)^2^+40.6929P] where P=(Fo^2^+2Fc^2^)/3'
_refine_ls_weighting_scheme calc
_refine_ls_wR_factor_gt 0.1340
_refine_ls_wR_factor_ref 0.1500
_reflns_Friedel_coverage 0.000
_reflns_number_gt 9092
_reflns_number_total 13023
_reflns_threshold_expression 'I > 2\s(I)'
_cod_data_source_file c9dt00207c2.cif
_cod_data_source_block 4
_cod_depositor_comments
;
The following automatic conversions were performed:

'_exptl_absorpt_correction_type' value 'multi-Scan' changed to
'multi-scan' according to
/home/data/users/saulius/crontab/automatic-downloads/rss-feeds/RSC/lib/dictionaries/cif_core.dic
dictionary named 'cif_core.dic' version 2.4.2 from 2011-04-26.

Automatic conversion script
Id: cif_fix_values 4973 2017-02-22 13:04:09Z antanas 

 Adding full bibliography for 7049303--7049306.cif.
;
_cod_database_code 7049303
_shelx_shelxl_version_number 2018/3
_shelx_space_group_comment
;
The symmetry employed for this shelxl refinement is uniquely defined
by the following loop, which should always be used as a source of
symmetry information in preference to the above space-group names.
They are only intended as comments.
;
_shelx_estimated_absorpt_t_min 0.853
_shelx_estimated_absorpt_t_max 0.867

loop_
_space_group_symop_operation_xyz
'x, y, z'
'-x, y, -z+1/2'
'x+1/2, y+1/2, z'
'-x+1/2, y+1/2, -z+1/2'
'-x, -y, -z'
'x, -y, z-1/2'
'-x+1/2, -y+1/2, -z'
'x+1/2, -y+1/2, z-1/2'

loop_
_atom_site_label
_atom_site_type_symbol
_atom_site_fract_x
_atom_site_fract_y
_atom_site_fract_z
_atom_site_U_iso_or_equiv
_atom_site_adp_type
_atom_site_occupancy
_atom_site_site_symmetry_order
_atom_site_calc_flag
_atom_site_refinement_flags_posn
_atom_site_refinement_flags_adp
_atom_site_refinement_flags_occupancy
_atom_site_disorder_assembly
_atom_site_disorder_group
Co1 Co 0.79521(3) 0.18804(3) 0.36656(2) 0.02628(16) Uani 1 1 d . . . . .
Co2 Co 0.94038(3) 0.42861(3) 0.35573(2) 0.02598(16) Uani 1 1 d . . . . .
Co3 Co 0.42219(2) 0.33423(3) 0.47569(2) 0.02512(16) Uani 1 1 d . . . . .
C1 C 0.8436(2) 0.0528(2) 0.37196(16) 0.0342(12) Uani 1 1 d . . . . .
H1A H 0.807928 0.039537 0.359751 0.041 Uiso 1 1 calc R U . . .
C2 C 0.8830(2) 0.0066(2) 0.38626(17) 0.0398(13) Uani 1 1 d . . . . .
H2A H 0.874215 -0.037091 0.383423 0.048 Uiso 1 1 calc R U . . .
C3 C 0.9355(2) 0.0258(2) 0.40474(18) 0.0428(13) Uani 1 1 d . . . . .
H3A H 0.962513 -0.004605 0.415263 0.051 Uiso 1 1 calc R U . . .
C4 C 0.9476(2) 0.0906(2) 0.40752(16) 0.0335(11) Uani 1 1 d . . . . .
H4A H 0.983103 0.104505 0.419618 0.040 Uiso 1 1 calc R U . . .
C5 C 0.90665(19) 0.1348(2) 0.39217(14) 0.0252(10) Uani 1 1 d . . . . .
C6 C 0.91520(18) 0.2055(2) 0.39155(13) 0.0215(9) Uani 1 1 d . . . . .
C8 C 0.97020(18) 0.2999(2) 0.39278(14) 0.0226(9) Uani 1 1 d . . . . .
C9 C 0.96694(19) 0.2342(2) 0.40020(14) 0.0244(10) Uani 1 1 d . . . . .
H9A H 0.998421 0.210018 0.410670 0.029 Uiso 1 1 calc R U . . .
C10 C 1.02254(18) 0.3361(2) 0.40033(14) 0.0244(10) Uani 1 1 d . . . . .
C11 C 1.07171(19) 0.3115(2) 0.42350(14) 0.0287(10) Uani 1 1 d . . . . .
H11A H 1.073382 0.269777 0.435413 0.034 Uiso 1 1 calc R U . . .
C12 C 1.1183(2) 0.3494(2) 0.42874(15) 0.0319(11) Uani 1 1 d . . . . .
H12A H 1.151794 0.333606 0.444257 0.038 Uiso 1 1 calc R U . . .
C13 C 1.1149(2) 0.4106(2) 0.41092(16) 0.0361(12) Uani 1 1 d . . . . .
H13A H 1.145987 0.436781 0.414039 0.043 Uiso 1 1 calc R U . . .
C14 C 1.06447(19) 0.4328(2) 0.38818(16) 0.0331(11) Uani 1 1 d . . . . .
H14A H 1.062309 0.474406 0.376047 0.040 Uiso 1 1 calc R U . . .
C15 C 0.87547(18) 0.30431(19) 0.37243(13) 0.0208(9) Uani 1 1 d . . . . .
C16 C 0.82533(19) 0.3437(2) 0.35820(14) 0.0241(10) Uani 1 1 d . . . . .
C17 C 0.7654(2) 0.4311(2) 0.33378(17) 0.0408(13) Uani 1 1 d . . . . .
C18 C 0.7680(3) 0.4793(3) 0.3738(2) 0.0616(17) Uani 1 1 d . . . . .
H18A H 0.732683 0.499560 0.372275 0.092 Uiso 1 1 calc R U . . .
H18B H 0.777578 0.456868 0.402622 0.092 Uiso 1 1 calc R U . . .
H18C H 0.795308 0.511585 0.371430 0.092 Uiso 1 1 calc R U . . .
C19 C 0.7524(3) 0.4659(3) 0.2876(2) 0.0617(18) Uani 1 1 d . . . . .
H19A H 0.716113 0.484232 0.284046 0.093 Uiso 1 1 calc R U . . .
H19B H 0.778869 0.499645 0.286678 0.093 Uiso 1 1 calc R U . . .
H19C H 0.753974 0.435796 0.263102 0.093 Uiso 1 1 calc R U . . .
C20 C 0.7303(2) 0.3703(2) 0.33762(16) 0.0349(12) Uani 1 1 d . . . . .
C21 C 0.6843(2) 0.3785(3) 0.36556(18) 0.0474(14) Uani 1 1 d . . . . .
H21A H 0.656780 0.407095 0.349537 0.071 Uiso 1 1 calc R U . . .
H21B H 0.668054 0.337276 0.369539 0.071 Uiso 1 1 calc R U . . .
H21C H 0.699177 0.396410 0.395246 0.071 Uiso 1 1 calc R U . . .
C22 C 0.7086(2) 0.3375(3) 0.29190(17) 0.0484(14) Uani 1 1 d . . . . .
H22A H 0.680353 0.363736 0.274310 0.073 Uiso 1 1 calc R U . . .
H22B H 0.738128 0.331739 0.274918 0.073 Uiso 1 1 calc R U . . .
H22C H 0.693455 0.296113 0.297583 0.073 Uiso 1 1 calc R U . . .
C23 C 0.7539(4) 0.1442(3) 0.2440(2) 0.066(2) Uani 1 1 d . . . . .
C24 C 0.7875(2) 0.2048(2) 0.25825(16) 0.0377(12) Uani 1 1 d . . . . .
C25 C 0.8028(2) 0.2406(2) 0.22290(16) 0.0405(13) Uani 1 1 d . . . . .
H25A H 0.790753 0.227634 0.192549 0.049 Uiso 1 1 calc R U . . .
C26 C 0.8358(2) 0.2958(2) 0.23136(16) 0.0413(13) Uani 1 1 d . . . . .
C27 C 0.8474(3) 0.3326(3) 0.1894(2) 0.0630(19) Uani 1 1 d . . . . .
C28 C 0.9087(3) 0.5351(3) 0.4742(2) 0.0653(19) Uani 1 1 d . . . . .
C29 C 0.9240(2) 0.5228(3) 0.42703(18) 0.0427(13) Uani 1 1 d . . . . .
C30 C 0.9348(2) 0.5756(3) 0.4003(2) 0.0510(15) Uani 1 1 d . . . . .
H30A H 0.931201 0.616773 0.411994 0.061 Uiso 1 1 calc R U . . .
C31 C 0.9502(2) 0.5703(2) 0.35807(18) 0.0379(12) Uani 1 1 d . . . . .
C32 C 0.9574(3) 0.6324(2) 0.3313(2) 0.0546(16) Uani 1 1 d . . . . .
C33 C 0.6369(3) 0.0994(4) 0.3529(2) 0.0639(18) Uani 1 1 d . . . . .
C34 C 0.6915(2) 0.1264(2) 0.37817(17) 0.0331(11) Uani 1 1 d . . . . .
C35 C 0.6993(2) 0.1328(2) 0.42528(18) 0.0379(12) Uani 1 1 d . . . . .
H35A H 0.670353 0.122781 0.440519 0.046 Uiso 1 1 calc R U . . .
C36 C 0.7491(2) 0.1536(2) 0.45121(17) 0.0339(12) Uani 1 1 d . . . . .
C37 C 0.7544(3) 0.1527(3) 0.5038(2) 0.0497(15) Uani 1 1 d . . . . .
C43 C 0.3806(3) 0.3144(3) 0.32815(19) 0.0601(18) Uani 1 1 d . . . . .
C44 C 0.3808(2) 0.2995(2) 0.37878(16) 0.0413(14) Uani 1 1 d . . . . .
C45 C 0.3405(2) 0.2593(2) 0.38963(17) 0.0458(14) Uani 1 1 d . . . . .
H45A H 0.316769 0.239738 0.365465 0.055 Uiso 1 1 calc R U . . .
C46 C 0.3329(2) 0.2459(2) 0.43449(17) 0.0364(12) Uani 1 1 d . . . . .
C47 C 0.2840(2) 0.2019(3) 0.4396(2) 0.0500(15) Uani 1 1 d . . . . .
C48 C 0.2735(2) 0.4453(3) 0.4645(2) 0.0464(14) Uani 1 1 d . . . . .
C49 C 0.32837(19) 0.4159(2) 0.48891(17) 0.0301(11) Uani 1 1 d . . . . .
C50 C 0.3354(2) 0.4070(2) 0.53602(17) 0.0323(11) Uani 1 1 d . . . . .
H50A H 0.308136 0.421409 0.551823 0.039 Uiso 1 1 calc R U . . .
C51 C 0.38168(19) 0.3772(2) 0.56047(15) 0.0285(10) Uani 1 1 d . . . . .
C52 C 0.3881(2) 0.3758(3) 0.61290(18) 0.0434(13) Uani 1 1 d . . . . .
C53 C 0.5575(2) 0.1986(3) 0.4869(2) 0.0453(14) Uani 1 1 d . . . . .
C54 C 0.5279(2) 0.2641(2) 0.48455(15) 0.0310(11) Uani 1 1 d . . . . .
C55 C 0.5586(2) 0.3182(2) 0.47793(18) 0.0417(13) Uani 1 1 d . . . . .
H55A H 0.595663 0.313017 0.476055 0.050 Uiso 1 1 calc R U . . .
C56 C 0.5362(2) 0.3800(2) 0.47397(16) 0.0339(11) Uani 1 1 d . . . . .
C57 C 0.5751(2) 0.4348(3) 0.4668(2) 0.0509(15) Uani 1 1 d . . . . .
N4 N 0.86955(15) 0.24151(16) 0.37945(11) 0.0205(8) Uani 1 1 d . . . . .
N5 N 0.92406(14) 0.33469(16) 0.37741(11) 0.0210(8) Uani 1 1 d . . . . .
N2 N 0.82209(17) 0.40248(18) 0.33935(12) 0.0315(9) Uani 1 1 d . . . . .
N3 N 0.85447(16) 0.11600(16) 0.37494(12) 0.0268(9) Uani 1 1 d . . . . .
N1 N 0.77368(16) 0.32589(17) 0.36219(12) 0.0273(9) Uani 1 1 d . . . . .
N6 N 1.01847(15) 0.39673(16) 0.38295(12) 0.0249(8) Uani 1 1 d . . . . .
O1 O 0.95050(15) 0.39333(15) 0.29013(10) 0.0391(8) Uani 1 1 d . . . . .
O1W O 1.000000 0.4946(2) 0.250000 0.0632(17) Uani 1 2 d S T P . .
H1WA H 0.982180 0.510604 0.225190 0.076 Uiso 1 1 d R U . . .
O2 O 0.86026(14) 0.43646(16) 0.32698(12) 0.0420(9) Uani 1 1 d . . . . .
O3 O 0.75927(13) 0.27349(14) 0.38041(11) 0.0332(8) Uani 1 1 d . . . . .
O4 O 0.95822(14) 0.52018(14) 0.33637(11) 0.0342(8) Uani 1 1 d . . . . .
O5 O 0.92496(14) 0.46413(16) 0.41647(11) 0.0379(8) Uani 1 1 d . . . . .
O6 O 0.79108(13) 0.17062(15) 0.43672(10) 0.0341(8) Uani 1 1 d . . . . .
O7 O 0.72443(14) 0.13943(16) 0.35138(11) 0.0378(8) Uani 1 1 d . . . . .
O8 O 0.79702(14) 0.21618(15) 0.30031(10) 0.0359(8) Uani 1 1 d . . . . .
O9 O 0.85848(17) 0.31834(18) 0.26904(12) 0.0524(10) Uani 1 1 d . . . . .
O10 O 0.35990(12) 0.40160(14) 0.46185(11) 0.0307(7) Uani 1 1 d . . . . .
O11 O 0.42089(12) 0.35054(14) 0.54521(10) 0.0275(7) Uani 1 1 d . . . . .
O12 O 0.48816(13) 0.39669(15) 0.47576(11) 0.0320(7) Uani 1 1 d . . . . .
O13 O 0.47880(13) 0.26133(14) 0.48966(10) 0.0310(7) Uani 1 1 d . . . . .
O14 O 0.41803(14) 0.32849(15) 0.40557(11) 0.0374(8) Uani 1 1 d . . . . .
O15 O 0.36013(13) 0.26561(14) 0.47200(11) 0.0327(8) Uani 1 1 d . . . . .
F1 F 0.99304(17) 0.62635(16) 0.30387(14) 0.0778(12) Uani 1 1 d . . . . .
F2 F 0.9729(2) 0.68118(16) 0.35918(16) 0.1104(17) Uani 1 1 d . . . . .
F3 F 0.91068(18) 0.6481(2) 0.30616(19) 0.1179(19) Uani 1 1 d . . . . .
F4 F 0.8928(4) 0.5979(3) 0.4779(2) 0.108(3) Uani 0.725(6) 1 d D U P A 1
F4A F 0.8614(9) 0.5341(13) 0.4751(11) 0.092(6) Uani 0.275(6) 1 d D U P A 2
F5 F 0.8661(4) 0.5012(5) 0.4801(4) 0.108(4) Uani 0.725(6) 1 d D U P A 1
F5A F 0.9311(9) 0.4827(10) 0.5070(7) 0.101(6) Uani 0.275(6) 1 d D U P A 2
F6 F 0.9482(3) 0.5258(5) 0.5062(2) 0.088(3) Uani 0.725(6) 1 d D U P A 1
F6A F 0.9363(10) 0.5833(10) 0.4975(6) 0.094(5) Uani 0.275(6) 1 d D U P A 2
F7 F 0.7936(4) 0.1925(5) 0.5254(7) 0.069(3) Uani 0.725(6) 1 d D U P A 1
F7A F 0.7147(10) 0.1963(10) 0.5104(9) 0.078(6) Uani 0.275(6) 1 d D U P A 2
F8 F 0.7096(3) 0.1668(4) 0.5194(3) 0.075(2) Uani 0.725(6) 1 d D U P A 1
F8A F 0.7405(10) 0.0995(9) 0.5180(9) 0.083(5) Uani 0.275(6) 1 d D U P A 2
F9 F 0.7704(3) 0.0933(4) 0.5201(3) 0.074(2) Uani 0.725(6) 1 d D U P A 1
F9A F 0.7995(10) 0.1735(14) 0.5232(18) 0.069(6) Uani 0.275(6) 1 d D U P A 2
F10 F 0.59970(14) 0.08942(19) 0.37960(13) 0.0736(11) Uani 1 1 d . . . . .
F11 F 0.61573(18) 0.1346(3) 0.31836(18) 0.143(3) Uani 1 1 d . . . . .
F12 F 0.6454(2) 0.0422(3) 0.33510(18) 0.127(2) Uani 1 1 d . . . . .
F13 F 0.77212(18) 0.09464(15) 0.27091(11) 0.0746(12) Uani 1 1 d . . . . .
F14 F 0.7532(2) 0.12693(19) 0.20038(12) 0.118(2) Uani 1 1 d . . . . .
F15 F 0.70127(19) 0.1522(2) 0.24921(15) 0.0947(15) Uani 1 1 d . . . . .
F16 F 0.8193(3) 0.3142(4) 0.1492(3) 0.081(3) Uani 0.725(6) 1 d D U P A 1
F16A F 0.8006(9) 0.3775(11) 0.1782(7) 0.116(6) Uani 0.275(6) 1 d D U P A 2
F17 F 0.8388(6) 0.3940(3) 0.1928(3) 0.120(4) Uani 0.725(6) 1 d D U P A 1
F17A F 0.8866(10) 0.3697(12) 0.1946(7) 0.094(6) Uani 0.275(6) 1 d D U P A 2
F18 F 0.9018(3) 0.3271(5) 0.1865(2) 0.101(3) Uani 0.725(6) 1 d D U P A 1
F18A F 0.8423(11) 0.2979(12) 0.1538(9) 0.103(6) Uani 0.275(6) 1 d D U P A 2
F19 F 0.4299(3) 0.4143(4) 0.6308(4) 0.083(3) Uani 0.725(6) 1 d D U P A 1
F19A F 0.3573(10) 0.4167(12) 0.6282(15) 0.076(6) Uani 0.275(6) 1 d D U P A 2
F20 F 0.4012(4) 0.3185(4) 0.6298(3) 0.083(3) Uani 0.725(6) 1 d D U P A 1
F20A F 0.4382(8) 0.3843(11) 0.6333(10) 0.070(5) Uani 0.275(6) 1 d D U P A 2
F21 F 0.3451(3) 0.3958(5) 0.6301(5) 0.070(3) Uani 0.725(6) 1 d D U P A 1
F21A F 0.3735(8) 0.3168(10) 0.6260(10) 0.067(5) Uani 0.275(6) 1 d D U P A 2
F22 F 0.28196(14) 0.49935(18) 0.44320(14) 0.0799(12) Uani 1 1 d . . . . .
F23 F 0.24856(15) 0.4042(2) 0.43261(15) 0.0912(14) Uani 1 1 d . . . . .
F24 F 0.23818(13) 0.45782(17) 0.49141(12) 0.0638(10) Uani 1 1 d . . . . .
F25 F 0.2359(4) 0.2284(4) 0.4223(3) 0.082(3) Uani 0.725(6) 1 d D U P A 1
F25A F 0.2648(9) 0.1740(10) 0.4013(6) 0.081(5) Uani 0.275(6) 1 d D U P A 2
F26 F 0.2846(4) 0.1463(3) 0.4168(3) 0.091(3) Uani 0.725(6) 1 d D U P A 1
F26A F 0.2933(12) 0.1689(12) 0.4734(7) 0.084(9) Uani 0.275(6) 1 d D U P A 2
F27 F 0.2807(5) 0.1871(5) 0.4827(3) 0.072(3) Uani 0.725(6) 1 d D U P A 1
F27A F 0.2418(9) 0.2441(10) 0.4433(8) 0.078(5) Uani 0.275(6) 1 d D U P A 2
F28 F 0.35188(19) 0.27351(16) 0.29930(10) 0.0787(13) Uani 1 1 d . . . . .
F29 F 0.4307(2) 0.3148(2) 0.31818(13) 0.1035(16) Uani 1 1 d . . . . .
F30 F 0.3592(2) 0.37233(16) 0.31805(11) 0.1121(19) Uani 1 1 d . . . . .
F31 F 0.5943(3) 0.4300(3) 0.4303(2) 0.076(2) Uani 0.725(6) 1 d D U P A 1
F31A F 0.6258(6) 0.4258(8) 0.4716(7) 0.076(4) Uani 0.275(6) 1 d D U P A 2
F32 F 0.5534(6) 0.4923(9) 0.4701(4) 0.072(3) Uani 0.725(6) 1 d D U P A 1
F32A F 0.5636(7) 0.4463(9) 0.4150(6) 0.073(5) Uani 0.275(6) 1 d D U P A 2
F33 F 0.6207(2) 0.4340(3) 0.5026(2) 0.0631(16) Uani 0.725(6) 1 d D U P A 1
F33A F 0.5614(16) 0.491(2) 0.4794(11) 0.058(6) Uani 0.275(6) 1 d D U P A 2
F34 F 0.6034(3) 0.1993(5) 0.5207(3) 0.056(2) Uani 0.725(6) 1 d D U P A 1
F34A F 0.5849(10) 0.1858(13) 0.5222(6) 0.061(5) Uani 0.275(6) 1 d D U P A 2
F35 F 0.5708(3) 0.1804(3) 0.4500(2) 0.069(2) Uani 0.725(6) 1 d D U P A 1
F35A F 0.5970(8) 0.2033(8) 0.4548(7) 0.063(5) Uani 0.275(6) 1 d D U P A 2
F36 F 0.5272(2) 0.1508(2) 0.5024(2) 0.0651(16) Uani 0.725(6) 1 d D U P A 1
F36A F 0.5249(6) 0.1562(7) 0.4660(8) 0.082(5) Uani 0.275(6) 1 d D U P A 2
C1_1 C 1.0323(9) 0.2052(13) 0.2208(7) 0.088(5) Uani 0.25 1 d D U P B -1
H1A_1 H 1.061099 0.235331 0.218089 0.132 Uiso 0.25 1 calc R U P B -1
H1B_1 H 1.047456 0.162500 0.225237 0.132 Uiso 0.25 1 calc R U P B -1
H1C_1 H 1.005046 0.206166 0.193123 0.132 Uiso 0.25 1 calc R U P B -1
C2_1 C 1.0064(7) 0.2229(8) 0.2606(5) 0.093(5) Uani 0.25 1 d D U P B -1
H2A_1 H 0.992989 0.266780 0.255728 0.111 Uiso 0.25 1 calc R U P B -1
H2AB_1 H 1.035171 0.223349 0.287669 0.111 Uiso 0.25 1 calc R U P B -1
C3_1 C 0.9608(8) 0.1833(6) 0.2717(8) 0.093(5) Uani 0.25 1 d D U P B -1
H3A_1 H 0.961202 0.187022 0.304591 0.111 Uiso 0.25 1 calc R U P B -1
H3AB_1 H 0.926590 0.202538 0.256202 0.111 Uiso 0.25 1 calc R U P B -1
C4_1 C 0.9589(7) 0.1141(5) 0.2601(8) 0.099(5) Uani 0.25 1 d D U P B -1
H4A_1 H 0.963669 0.110323 0.228179 0.118 Uiso 0.25 1 calc R U P B -1
H4AB_1 H 0.990793 0.094003 0.278768 0.118 Uiso 0.25 1 calc R U P B -1
C5_1 C 0.9104(6) 0.0751(6) 0.2654(9) 0.103(5) Uani 0.25 1 d D U P B -1
H5A_1 H 0.879974 0.089551 0.242193 0.123 Uiso 0.25 1 calc R U P B -1
H5AB_1 H 0.901073 0.085654 0.295240 0.123 Uiso 0.25 1 calc R U P B -1
C6_1 C 0.9126(8) 0.0042(6) 0.2624(7) 0.106(5) Uani 0.25 1 d D U P B -1
H6A_1 H 0.924184 -0.011964 0.293521 0.128 Uiso 0.25 1 calc R U P B -1
H6AB_1 H 0.875151 -0.010767 0.252192 0.128 Uiso 0.25 1 calc R U P B -1
C7_1 C 0.9473(10) -0.0278(11) 0.2330(8) 0.111(6) Uani 0.25 1 d D U P B -1
H7A_1 H 0.979767 -0.044775 0.252067 0.166 Uiso 0.25 1 calc R U P B -1
H7B_1 H 0.957684 0.002986 0.211724 0.166 Uiso 0.25 1 calc R U P B -1
H7C_1 H 0.926958 -0.062353 0.216237 0.166 Uiso 0.25 1 calc R U P B -1

loop_
_atom_site_aniso_label
_atom_site_aniso_U_11
_atom_site_aniso_U_22
_atom_site_aniso_U_33
_atom_site_aniso_U_23
_atom_site_aniso_U_13
_atom_site_aniso_U_12
Co1 0.0251(4) 0.0250(3) 0.0280(3) 0.0037(3) 0.0026(3) -0.0050(3)
Co2 0.0302(4) 0.0208(3) 0.0270(3) -0.0004(2) 0.0050(3) -0.0009(3)
Co3 0.0216(3) 0.0257(3) 0.0273(3) 0.0018(3) 0.0021(3) 0.0019(3)
C1 0.040(3) 0.029(3) 0.032(3) 0.003(2) 0.000(2) -0.009(2)
C2 0.056(4) 0.020(2) 0.042(3) 0.003(2) 0.006(3) -0.004(2)
C3 0.049(4) 0.026(3) 0.050(3) 0.009(2) -0.001(3) 0.004(2)
C4 0.035(3) 0.029(2) 0.035(3) 0.005(2) -0.001(2) 0.000(2)
C5 0.033(3) 0.023(2) 0.019(2) 0.0020(18) 0.003(2) -0.002(2)
C6 0.024(3) 0.024(2) 0.016(2) 0.0027(17) 0.0031(18) -0.0004(19)
C8 0.023(3) 0.025(2) 0.020(2) -0.0026(18) 0.0041(18) -0.0001(19)
C9 0.027(3) 0.023(2) 0.022(2) -0.0010(18) 0.0020(19) 0.000(2)
C10 0.024(3) 0.029(2) 0.022(2) -0.0028(19) 0.0091(19) -0.003(2)
C11 0.031(3) 0.030(2) 0.025(2) 0.002(2) 0.005(2) -0.001(2)
C12 0.028(3) 0.039(3) 0.028(3) -0.004(2) 0.003(2) -0.002(2)
C13 0.029(3) 0.042(3) 0.038(3) -0.004(2) 0.007(2) -0.010(2)
C14 0.031(3) 0.031(3) 0.037(3) 0.001(2) 0.005(2) -0.006(2)
C15 0.024(2) 0.024(2) 0.015(2) 0.0009(17) 0.0042(18) -0.0003(19)
C16 0.031(3) 0.023(2) 0.018(2) -0.0003(18) 0.0044(19) 0.002(2)
C17 0.041(3) 0.037(3) 0.041(3) 0.009(2) 0.000(2) 0.014(2)
C18 0.055(4) 0.051(4) 0.079(4) -0.023(3) 0.010(3) 0.010(3)
C19 0.060(4) 0.055(4) 0.066(4) 0.029(3) -0.002(3) 0.009(3)
C20 0.033(3) 0.038(3) 0.031(3) 0.003(2) -0.003(2) 0.010(2)
C21 0.039(3) 0.058(4) 0.045(3) 0.003(3) 0.006(3) 0.011(3)
C22 0.045(4) 0.058(4) 0.036(3) -0.003(3) -0.011(3) 0.014(3)
C23 0.114(7) 0.043(3) 0.033(3) 0.005(3) -0.011(4) -0.030(4)
C24 0.049(3) 0.034(3) 0.028(3) -0.002(2) 0.002(2) -0.002(2)
C25 0.059(4) 0.038(3) 0.024(3) -0.003(2) 0.007(2) -0.008(3)
C26 0.057(4) 0.042(3) 0.027(3) -0.006(2) 0.011(3) -0.009(3)
C27 0.094(6) 0.063(4) 0.034(3) -0.006(3) 0.017(4) -0.031(4)
C28 0.069(5) 0.070(5) 0.062(4) -0.031(4) 0.025(4) -0.001(4)
C29 0.037(3) 0.046(3) 0.045(3) -0.017(3) 0.008(3) 0.000(3)
C30 0.054(4) 0.032(3) 0.071(4) -0.021(3) 0.022(3) -0.001(3)
C31 0.031(3) 0.025(3) 0.056(3) -0.009(2) 0.003(2) -0.001(2)
C32 0.060(4) 0.024(3) 0.078(4) 0.000(3) 0.006(4) 0.001(3)
C33 0.048(4) 0.074(5) 0.072(5) -0.003(4) 0.016(4) -0.024(4)
C34 0.029(3) 0.021(2) 0.049(3) -0.002(2) 0.005(2) -0.005(2)
C35 0.031(3) 0.037(3) 0.048(3) 0.003(2) 0.014(2) -0.002(2)
C36 0.033(3) 0.026(2) 0.045(3) 0.005(2) 0.013(2) 0.006(2)
C37 0.052(4) 0.055(4) 0.048(4) 0.000(3) 0.024(3) -0.002(3)
C43 0.104(6) 0.041(3) 0.032(3) 0.002(3) 0.002(3) 0.005(4)
C44 0.065(4) 0.026(3) 0.028(3) 0.001(2) -0.004(3) 0.011(3)
C45 0.062(4) 0.035(3) 0.033(3) -0.003(2) -0.012(3) -0.007(3)
C46 0.036(3) 0.025(2) 0.043(3) 0.001(2) -0.006(2) 0.000(2)
C47 0.044(4) 0.046(4) 0.050(4) 0.002(3) -0.019(3) -0.010(3)
C48 0.029(3) 0.047(3) 0.064(4) 0.014(3) 0.011(3) 0.009(3)
C49 0.023(3) 0.017(2) 0.049(3) 0.003(2) 0.003(2) -0.0011(19)
C50 0.025(3) 0.029(2) 0.044(3) -0.003(2) 0.010(2) 0.000(2)
C51 0.027(3) 0.024(2) 0.034(3) -0.004(2) 0.005(2) -0.002(2)
C52 0.040(4) 0.048(3) 0.044(3) -0.009(3) 0.013(3) 0.006(3)
C53 0.044(4) 0.043(3) 0.047(4) -0.006(3) 0.001(3) 0.015(3)
C54 0.030(3) 0.036(3) 0.024(2) -0.006(2) -0.001(2) 0.010(2)
C55 0.026(3) 0.038(3) 0.061(4) -0.007(2) 0.007(3) 0.002(2)
C56 0.025(3) 0.040(3) 0.036(3) -0.004(2) 0.004(2) -0.003(2)
C57 0.024(3) 0.049(4) 0.082(5) 0.005(3) 0.015(3) 0.003(3)
N4 0.024(2) 0.0206(18) 0.0176(18) 0.0018(14) 0.0056(15) -0.0002(16)
N5 0.022(2) 0.0211(18) 0.0203(18) -0.0007(15) 0.0047(15) -0.0027(16)
N2 0.037(3) 0.028(2) 0.031(2) 0.0056(17) 0.0076(18) -0.0020(19)
N3 0.032(2) 0.0215(19) 0.026(2) 0.0025(15) 0.0022(17) -0.0037(17)
N1 0.027(2) 0.027(2) 0.027(2) 0.0000(16) 0.0024(17) 0.0009(17)
N6 0.027(2) 0.0235(19) 0.025(2) -0.0015(15) 0.0046(16) -0.0024(16)
O1 0.055(2) 0.0353(19) 0.0289(18) -0.0025(14) 0.0110(16) -0.0008(17)
O1W 0.098(5) 0.045(3) 0.054(3) 0.000 0.033(3) 0.000
O2 0.036(2) 0.038(2) 0.050(2) 0.0115(16) 0.0046(17) 0.0003(17)
O3 0.030(2) 0.0300(18) 0.0411(19) 0.0011(15) 0.0101(15) -0.0033(15)
O4 0.040(2) 0.0230(16) 0.0388(19) -0.0015(14) 0.0060(16) -0.0008(15)
O5 0.043(2) 0.040(2) 0.0340(19) -0.0078(15) 0.0136(16) 0.0005(16)
O6 0.031(2) 0.0385(19) 0.0343(18) 0.0045(14) 0.0101(15) -0.0037(16)
O7 0.034(2) 0.0406(19) 0.0373(19) 0.0022(15) 0.0037(16) -0.0132(16)
O8 0.044(2) 0.0390(19) 0.0236(18) 0.0003(14) 0.0022(15) -0.0103(16)
O9 0.070(3) 0.058(2) 0.031(2) -0.0088(18) 0.0130(18) -0.025(2)
O10 0.0207(18) 0.0295(17) 0.0412(19) 0.0088(14) 0.0033(15) 0.0052(14)
O11 0.0224(18) 0.0290(16) 0.0303(17) -0.0020(13) 0.0022(14) 0.0034(14)
O12 0.0231(19) 0.0328(18) 0.0398(19) 0.0018(14) 0.0046(15) 0.0025(15)
O13 0.031(2) 0.0293(17) 0.0336(18) 0.0045(14) 0.0073(15) 0.0086(15)
O14 0.042(2) 0.0391(19) 0.0310(19) 0.0044(15) 0.0071(16) 0.0054(17)
O15 0.030(2) 0.0298(17) 0.0351(19) 0.0013(14) -0.0026(15) -0.0024(15)
F1 0.089(3) 0.042(2) 0.112(3) 0.0187(19) 0.045(3) -0.005(2)
F2 0.179(5) 0.032(2) 0.122(4) -0.013(2) 0.030(3) -0.029(3)
F3 0.067(3) 0.082(3) 0.190(5) 0.075(3) -0.018(3) 0.003(2)
F4 0.160(7) 0.108(5) 0.061(4) -0.024(4) 0.032(4) 0.067(5)
F4A 0.060(9) 0.154(15) 0.072(9) -0.017(13) 0.040(8) 0.014(11)
F5 0.090(6) 0.165(8) 0.088(6) -0.060(7) 0.063(4) -0.043(6)
F5A 0.131(12) 0.127(13) 0.057(8) -0.010(10) 0.048(9) 0.013(11)
F6 0.069(4) 0.159(8) 0.035(3) -0.012(5) 0.007(3) 0.026(5)
F6A 0.123(12) 0.101(10) 0.068(9) -0.031(9) 0.044(9) -0.040(10)
F7 0.076(5) 0.091(6) 0.042(4) -0.021(5) 0.018(4) -0.032(4)
F7A 0.076(10) 0.113(13) 0.050(10) -0.015(9) 0.025(8) 0.009(10)
F8 0.054(4) 0.137(7) 0.040(4) 0.002(4) 0.027(3) 0.009(5)
F8A 0.131(13) 0.066(9) 0.056(8) 0.011(7) 0.029(11) -0.027(10)
F9 0.106(6) 0.075(4) 0.038(3) 0.012(3) 0.007(4) 0.015(4)
F9A 0.065(10) 0.108(13) 0.035(10) -0.002(13) 0.011(8) -0.010(10)
F10 0.048(2) 0.090(3) 0.087(3) -0.013(2) 0.023(2) -0.032(2)
F11 0.054(3) 0.239(7) 0.116(4) 0.086(4) -0.036(3) -0.067(4)
F12 0.100(4) 0.140(4) 0.151(5) -0.094(4) 0.050(3) -0.074(3)
F13 0.135(4) 0.0329(17) 0.053(2) -0.0020(16) 0.006(2) -0.014(2)
F14 0.237(6) 0.078(3) 0.035(2) -0.0176(19) 0.013(3) -0.078(3)
F15 0.072(3) 0.103(3) 0.094(3) 0.029(2) -0.029(2) -0.050(3)
F16 0.091(6) 0.117(6) 0.029(3) 0.023(4) -0.010(4) -0.048(4)
F16A 0.164(14) 0.103(11) 0.073(10) 0.044(9) 0.000(10) -0.018(11)
F17 0.235(12) 0.056(4) 0.073(5) 0.019(3) 0.040(7) -0.013(6)
F17A 0.113(13) 0.109(13) 0.052(8) 0.033(10) -0.012(10) -0.065(11)
F18 0.082(5) 0.161(8) 0.067(4) 0.048(5) 0.031(3) -0.022(5)
F18A 0.137(14) 0.139(12) 0.035(10) -0.004(10) 0.021(10) -0.048(11)
F19 0.079(5) 0.121(7) 0.047(4) -0.031(6) 0.005(4) -0.036(5)
F19A 0.081(12) 0.108(12) 0.044(9) -0.023(11) 0.020(10) 0.024(10)
F20 0.130(8) 0.082(5) 0.039(3) 0.010(3) 0.023(6) 0.037(5)
F20A 0.060(9) 0.114(13) 0.033(7) -0.013(11) 0.004(6) 0.017(10)
F21 0.051(4) 0.122(7) 0.041(3) -0.006(5) 0.020(3) 0.020(4)
F21A 0.074(11) 0.078(9) 0.052(8) 0.017(7) 0.019(10) -0.016(9)
F22 0.054(2) 0.081(3) 0.112(3) 0.063(2) 0.033(2) 0.035(2)
F23 0.042(2) 0.113(3) 0.105(3) -0.027(3) -0.027(2) 0.016(2)
F24 0.0329(19) 0.072(2) 0.092(3) 0.0320(19) 0.0266(18) 0.0240(17)
F25 0.046(4) 0.084(5) 0.099(6) 0.035(5) -0.029(4) -0.020(4)
F25A 0.086(11) 0.073(11) 0.079(10) -0.024(9) 0.001(8) -0.049(9)
F26 0.112(7) 0.037(4) 0.125(7) -0.021(4) 0.025(5) -0.035(4)
F26A 0.078(15) 0.060(12) 0.093(15) 0.064(11) -0.045(11) -0.047(10)
F27 0.057(5) 0.094(7) 0.060(4) 0.012(4) -0.003(3) -0.037(4)
F27A 0.037(9) 0.085(10) 0.110(13) 0.001(10) 0.011(9) -0.020(8)
F28 0.148(4) 0.050(2) 0.0291(17) -0.0045(15) -0.009(2) 0.001(2)
F29 0.139(5) 0.134(4) 0.045(2) 0.010(2) 0.036(3) -0.022(3)
F30 0.248(6) 0.037(2) 0.038(2) 0.0087(16) -0.013(3) 0.029(3)
F31 0.085(6) 0.085(5) 0.070(5) -0.009(4) 0.048(4) -0.034(4)
F31A 0.047(8) 0.076(8) 0.106(11) 0.015(10) 0.017(9) -0.010(7)
F32 0.040(5) 0.042(4) 0.135(8) 0.008(6) 0.014(5) -0.011(4)
F32A 0.062(10) 0.065(8) 0.096(10) 0.017(8) 0.027(8) -0.018(8)
F33 0.033(3) 0.074(3) 0.075(4) 0.005(3) -0.009(3) -0.021(2)
F33A 0.051(12) 0.045(10) 0.081(10) -0.019(8) 0.021(9) -0.012(9)
F34 0.040(4) 0.054(5) 0.070(4) 0.001(3) -0.005(3) 0.018(3)
F34A 0.082(13) 0.052(11) 0.050(8) 0.008(7) 0.013(9) 0.046(10)
F35 0.106(7) 0.062(5) 0.043(3) -0.008(3) 0.024(4) 0.036(4)
F35A 0.073(11) 0.040(9) 0.086(9) 0.001(7) 0.040(8) 0.034(7)
F36 0.064(4) 0.028(2) 0.108(5) 0.013(3) 0.028(4) 0.013(2)
F36A 0.063(9) 0.043(7) 0.135(11) -0.031(9) 0.000(10) 0.010(7)
C1_1 0.107(12) 0.110(11) 0.036(8) 0.013(9) -0.017(7) -0.045(11)
C2_1 0.110(12) 0.114(11) 0.041(9) 0.016(8) -0.021(8) -0.034(10)
C3_1 0.108(11) 0.119(11) 0.042(8) 0.015(8) -0.015(7) -0.029(10)
C4_1 0.113(11) 0.125(11) 0.047(8) 0.015(8) -0.016(7) -0.039(10)
C5_1 0.115(11) 0.131(11) 0.053(8) 0.018(9) -0.010(8) -0.038(10)
C6_1 0.116(12) 0.133(11) 0.061(9) 0.016(9) -0.011(8) -0.044(11)
C7_1 0.123(13) 0.135(12) 0.065(10) 0.016(10) -0.009(9) -0.041(11)

loop_
_atom_type_symbol
_atom_type_description
_atom_type_scat_dispersion_real
_atom_type_scat_dispersion_imag
_atom_type_scat_source
C C 0.0033 0.0016 'International Tables Vol C Tables 4.2.6.8 and 6.1.1.4'
H H 0.0000 0.0000 'International Tables Vol C Tables 4.2.6.8 and 6.1.1.4'
N N 0.0061 0.0033 'International Tables Vol C Tables 4.2.6.8 and 6.1.1.4'
O O 0.0106 0.0060 'International Tables Vol C Tables 4.2.6.8 and 6.1.1.4'
Co Co 0.3494 0.9721 'International Tables Vol C Tables 4.2.6.8 and 6.1.1.4'
F F 0.0171 0.0103 'International Tables Vol C Tables 4.2.6.8 and 6.1.1.4'

loop_
_geom_angle_atom_site_label_1
_geom_angle_atom_site_label_2
_geom_angle_atom_site_label_3
_geom_angle
_geom_angle_site_symmetry_3
O7 Co1 O8 95.42(13) .
O7 Co1 O3 95.11(13) .
O8 Co1 O3 91.46(13) .
O7 Co1 N3 103.50(14) .
O8 Co1 N3 100.75(14) .
O3 Co1 N3 156.54(14) .
O7 Co1 O6 86.73(13) .
O8 Co1 O6 173.09(13) .
O3 Co1 O6 81.80(12) .
N3 Co1 O6 85.08(13) .
O7 Co1 N4 177.27(13) .
O8 Co1 N4 81.90(12) .
O3 Co1 N4 84.45(13) .
N3 Co1 N4 77.63(14) .
O6 Co1 N4 95.86(12) .
O2 Co2 O5 91.13(14) .
O2 Co2 O4 92.90(13) .
O5 Co2 O4 89.51(13) .
O2 Co2 N6 165.91(14) .
O5 Co2 N6 94.59(14) .
O4 Co2 N6 100.00(14) .
O2 Co2 N5 88.67(13) .
O5 Co2 N5 89.61(13) .
O4 Co2 N5 178.22(14) .
N6 Co2 N5 78.53(14) .
O2 Co2 O1 84.73(14) .
O5 Co2 O1 175.81(14) .
O4 Co2 O1 90.04(12) .
N6 Co2 O1 89.59(14) .
N5 Co2 O1 90.94(12) .
O14 Co3 O13 94.11(12) .
O14 Co3 O10 86.34(13) .
O13 Co3 O10 174.94(13) .
O14 Co3 O15 90.05(13) .
O13 Co3 O15 88.59(13) .
O10 Co3 O15 86.37(12) .
O14 Co3 O12 86.48(13) .
O13 Co3 O12 87.34(13) .
O10 Co3 O12 97.71(12) .
O15 Co3 O12 174.45(13) .
O14 Co3 O11 172.94(12) .
O13 Co3 O11 92.83(12) .
O10 Co3 O11 86.86(12) .
O15 Co3 O11 91.42(12) .
O12 Co3 O11 92.55(12) .
N3 C1 C2 122.5(5) .
N3 C1 H1A 118.7 .
C2 C1 H1A 118.7 .
C3 C2 C1 119.0(4) .
C3 C2 H2A 120.5 .
C1 C2 H2A 120.5 .
C2 C3 C4 119.2(5) .
C2 C3 H3A 120.4 .
C4 C3 H3A 120.4 .
C3 C4 C5 119.3(5) .
C3 C4 H4A 120.4 .
C5 C4 H4A 120.4 .
N3 C5 C4 121.6(4) .
N3 C5 C6 114.1(4) .
C4 C5 C6 124.3(4) .
N4 C6 C9 120.6(4) .
N4 C6 C5 116.0(4) .
C9 C6 C5 123.3(4) .
N5 C8 C9 120.5(4) .
N5 C8 C10 116.1(4) .
C9 C8 C10 123.4(4) .
C8 C9 C6 118.0(4) .
C8 C9 H9A 121.0 .
C6 C9 H9A 121.0 .
N6 C10 C11 122.0(4) .
N6 C10 C8 114.2(4) .
C11 C10 C8 123.8(4) .
C10 C11 C12 119.1(4) .
C10 C11 H11A 120.4 .
C12 C11 H11A 120.4 .
C13 C12 C11 119.4(5) .
C13 C12 H12A 120.3 .
C11 C12 H12A 120.3 .
C12 C13 C14 118.9(5) .
C12 C13 H13A 120.5 .
C14 C13 H13A 120.5 .
N6 C14 C13 122.6(4) .
N6 C14 H14A 118.7 .
C13 C14 H14A 118.7 .
N4 C15 N5 124.3(4) .
N4 C15 C16 118.3(4) .
N5 C15 C16 117.3(4) .
N2 C16 N1 107.2(4) .
N2 C16 C15 127.4(4) .
N1 C16 C15 125.4(4) .
N2 C17 C19 109.4(4) .
N2 C17 C18 105.1(4) .
C19 C17 C18 110.4(5) .
N2 C17 C20 101.1(4) .
C19 C17 C20 114.8(4) .
C18 C17 C20 115.0(5) .
C17 C18 H18A 109.5 .
C17 C18 H18B 109.5 .
H18A C18 H18B 109.5 .
C17 C18 H18C 109.5 .
H18A C18 H18C 109.5 .
H18B C18 H18C 109.5 .
C17 C19 H19A 109.5 .
C17 C19 H19B 109.5 .
H19A C19 H19B 109.5 .
C17 C19 H19C 109.5 .
H19A C19 H19C 109.5 .
H19B C19 H19C 109.5 .
N1 C20 C21 110.1(4) .
N1 C20 C22 105.3(4) .
C21 C20 C22 110.3(4) .
N1 C20 C17 100.1(4) .
C21 C20 C17 115.4(4) .
C22 C20 C17 114.6(4) .
C20 C21 H21A 109.5 .
C20 C21 H21B 109.5 .
H21A C21 H21B 109.5 .
C20 C21 H21C 109.5 .
H21A C21 H21C 109.5 .
H21B C21 H21C 109.5 .
C20 C22 H22A 109.5 .
C20 C22 H22B 109.5 .
H22A C22 H22B 109.5 .
C20 C22 H22C 109.5 .
H22A C22 H22C 109.5 .
H22B C22 H22C 109.5 .
F14 C23 F13 108.3(6) .
F14 C23 F15 107.1(6) .
F13 C23 F15 105.1(5) .
F14 C23 C24 113.7(5) .
F13 C23 C24 111.2(5) .
F15 C23 C24 110.9(6) .
O8 C24 C25 128.2(5) .
O8 C24 C23 115.5(4) .
C25 C24 C23 116.3(4) .
C24 C25 C26 122.1(4) .
C24 C25 H25A 118.9 .
C26 C25 H25A 118.9 .
O9 C26 C25 128.5(5) .
O9 C26 C27 114.7(5) .
C25 C26 C27 116.8(5) .
F17A C27 F18A 115.2(17) .
F17 C27 F16 106.5(8) .
F17 C27 F18 105.2(8) .
F16 C27 F18 106.7(7) .
F17A C27 F16A 101.5(13) .
F18A C27 F16A 102.4(12) .
F17A C27 C26 118.1(10) .
F18A C27 C26 112.6(15) .
F17 C27 C26 111.9(6) .
F16 C27 C26 116.1(6) .
F18 C27 C26 109.8(6) .
F16A C27 C26 104.3(10) .
F6 C28 F5 111.1(9) .
F4A C28 F6A 115.1(15) .
F6 C28 F4 106.5(7) .
F5 C28 F4 104.8(8) .
F4A C28 F5A 103.4(15) .
F6A C28 F5A 96.6(12) .
F4A C28 C29 115.0(17) .
F6 C28 C29 112.2(6) .
F5 C28 C29 111.4(7) .
F6A C28 C29 114.2(9) .
F4 C28 C29 110.5(6) .
F5A C28 C29 110.2(9) .
O5 C29 C30 127.1(5) .
O5 C29 C28 113.9(5) .
C30 C29 C28 119.0(5) .
C31 C30 C29 124.0(5) .
C31 C30 H30A 118.0 .
C29 C30 H30A 118.0 .
O4 C31 C30 128.6(5) .
O4 C31 C32 113.0(5) .
C30 C31 C32 118.4(5) .
F1 C32 F3 107.4(6) .
F1 C32 F2 107.9(6) .
F3 C32 F2 107.1(5) .
F1 C32 C31 112.9(5) .
F3 C32 C31 109.5(5) .
F2 C32 C31 111.8(5) .
F11 C33 F10 109.3(6) .
F11 C33 F12 105.4(6) .
F10 C33 F12 105.6(5) .
F11 C33 C34 112.3(5) .
F10 C33 C34 114.2(5) .
F12 C33 C34 109.4(6) .
O7 C34 C35 128.4(5) .
O7 C34 C33 112.6(5) .
C35 C34 C33 119.0(5) .
C34 C35 C36 122.5(5) .
C34 C35 H35A 118.8 .
C36 C35 H35A 118.8 .
O6 C36 C35 127.5(5) .
O6 C36 C37 115.1(5) .
C35 C36 C37 117.3(5) .
F9A C37 F8A 115(2) .
F8 C37 F7 106.2(8) .
F8 C37 F9 106.9(6) .
F7 C37 F9 104.4(8) .
F9A C37 F7A 108.1(16) .
F8A C37 F7A 106.9(13) .
F9A C37 C36 112(2) .
F8A C37 C36 111.8(12) .
F8 C37 C36 115.4(6) .
F7 C37 C36 113.4(9) .
F9 C37 C36 109.7(6) .
F7A C37 C36 101.5(11) .
F28 C43 F29 106.2(5) .
F28 C43 F30 106.9(5) .
F29 C43 F30 107.3(6) .
F28 C43 C44 114.2(5) .
F29 C43 C44 112.2(5) .
F30 C43 C44 109.7(5) .
O14 C44 C45 128.5(5) .
O14 C44 C43 113.3(5) .
C45 C44 C43 118.2(5) .
C44 C45 C46 124.2(5) .
C44 C45 H45A 117.9 .
C46 C45 H45A 117.9 .
O15 C46 C45 129.0(5) .
O15 C46 C47 114.5(5) .
C45 C46 C47 116.5(5) .
F26A C47 F25A 117.5(15) .
F27 C47 F25 105.3(8) .
F27 C47 F26 106.8(7) .
F25 C47 F26 104.6(6) .
F26A C47 F27A 109.5(16) .
F25A C47 F27A 100.9(11) .
F26A C47 C46 112.4(14) .
F25A C47 C46 110.9(10) .
F27 C47 C46 114.3(7) .
F25 C47 C46 112.4(6) .
F26 C47 C46 112.6(6) .
F27A C47 C46 104.3(11) .
F24 C48 F22 107.4(4) .
F24 C48 F23 106.2(5) .
F22 C48 F23 107.4(5) .
F24 C48 C49 114.9(5) .
F22 C48 C49 111.1(4) .
F23 C48 C49 109.4(4) .
O10 C49 C50 129.1(4) .
O10 C49 C48 113.1(4) .
C50 C49 C48 117.8(4) .
C51 C50 C49 121.9(4) .
C51 C50 H50A 119.0 .
C49 C50 H50A 119.0 .
O11 C51 C50 128.6(4) .
O11 C51 C52 113.7(4) .
C50 C51 C52 117.7(4) .
F19A C52 F20A 109.2(17) .
F20 C52 F21 107.5(7) .
F20 C52 F19 105.7(7) .
F21 C52 F19 106.1(7) .
F19A C52 F21A 107.2(15) .
F20A C52 F21A 105.9(14) .
F19A C52 C51 112.6(19) .
F20A C52 C51 113.0(14) .
F20 C52 C51 112.2(6) .
F21 C52 C51 115.7(8) .
F19 C52 C51 109.0(7) .
F21A C52 C51 108.7(13) .
F34A C53 F36A 119.3(15) .
F35 C53 F36 108.3(6) .
F35 C53 F34 109.0(7) .
F36 C53 F34 101.4(6) .
F34A C53 F35A 104.0(12) .
F36A C53 F35A 99.6(11) .
F34A C53 C54 115.9(14) .
F35 C53 C54 115.1(6) .
F36A C53 C54 109.5(8) .
F36 C53 C54 111.8(5) .
F34 C53 C54 110.4(6) .
F35A C53 C54 105.9(8) .
O13 C54 C55 128.4(4) .
O13 C54 C53 114.6(4) .
C55 C54 C53 117.0(5) .
C54 C55 C56 122.5(5) .
C54 C55 H55A 118.8 .
C56 C55 H55A 118.8 .
O12 C56 C55 128.3(5) .
O12 C56 C57 115.2(4) .
C55 C56 C57 116.4(5) .
F31A C57 F33A 114(2) .
F31 C57 F32 110.8(9) .
F31 C57 F33 105.7(6) .
F32 C57 F33 103.7(8) .
F31A C57 C56 121.0(9) .
F31 C57 C56 113.7(6) .
F33A C57 C56 115(3) .
F32 C57 C56 113.0(10) .
F33 C57 C56 109.2(5) .
F31A C57 F32A 98.4(11) .
F33A C57 F32A 97.9(17) .
C56 C57 F32A 104.2(8) .
C15 N4 C6 118.3(4) .
C15 N4 Co1 126.8(3) .
C6 N4 Co1 114.5(3) .
C15 N5 C8 118.0(3) .
C15 N5 Co2 128.0(3) .
C8 N5 Co2 113.5(3) .
O2 N2 C16 128.9(4) .
O2 N2 C17 118.0(4) .
C16 N2 C17 113.1(4) .
C1 N3 C5 118.3(4) .
C1 N3 Co1 124.6(3) .
C5 N3 Co1 116.1(3) .
O3 N1 C16 126.8(4) .
O3 N1 C20 119.6(4) .
C16 N1 C20 113.2(4) .
C14 N6 C10 117.9(4) .
C14 N6 Co2 125.3(3) .
C10 N6 Co2 116.6(3) .
H1WA O1W H1WA 134.2 2_755
N2 O2 Co2 123.5(3) .
N1 O3 Co1 119.0(3) .
C31 O4 Co2 124.4(3) .
C29 O5 Co2 125.7(3) .
C36 O6 Co1 124.8(3) .
C34 O7 Co1 127.1(3) .
C24 O8 Co1 149.9(3) .
C49 O10 Co3 124.2(3) .
C51 O11 Co3 124.5(3) .
C56 O12 Co3 125.3(3) .
C54 O13 Co3 125.7(3) .
C44 O14 Co3 124.2(3) .
C46 O15 Co3 123.0(3) .
C2_1 C1_1 H1A_1 109.5 .
C2_1 C1_1 H1B_1 109.5 .
H1A_1 C1_1 H1B_1 109.5 .
C2_1 C1_1 H1C_1 109.5 .
H1A_1 C1_1 H1C_1 109.5 .
H1B_1 C1_1 H1C_1 109.5 .
C1_1 C2_1 C3_1 119.4(8) .
C1_1 C2_1 H2A_1 107.5 .
C3_1 C2_1 H2A_1 107.5 .
C1_1 C2_1 H2AB_1 107.5 .
C3_1 C2_1 H2AB_1 107.5 .
H2A_1 C2_1 H2AB_1 107.0 .
C4_1 C3_1 C2_1 119.0(7) .
C4_1 C3_1 H3A_1 107.6 .
C2_1 C3_1 H3A_1 107.6 .
C4_1 C3_1 H3AB_1 107.6 .
C2_1 C3_1 H3AB_1 107.6 .
H3A_1 C3_1 H3AB_1 107.0 .
C5_1 C4_1 C3_1 120.2(9) .
C5_1 C4_1 H4A_1 107.3 .
C3_1 C4_1 H4A_1 107.3 .
C5_1 C4_1 H4AB_1 107.3 .
C3_1 C4_1 H4AB_1 107.3 .
H4A_1 C4_1 H4AB_1 106.9 .
C4_1 C5_1 C6_1 120.1(7) .
C4_1 C5_1 H5A_1 107.3 .
C6_1 C5_1 H5A_1 107.3 .
C4_1 C5_1 H5AB_1 107.3 .
C6_1 C5_1 H5AB_1 107.3 .
H5A_1 C5_1 H5AB_1 106.9 .
C7_1 C6_1 C5_1 121.0(8) .
C7_1 C6_1 H6A_1 107.1 .
C5_1 C6_1 H6A_1 107.1 .
C7_1 C6_1 H6AB_1 107.1 .
C5_1 C6_1 H6AB_1 107.1 .
H6A_1 C6_1 H6AB_1 106.8 .
C6_1 C7_1 H7A_1 109.5 .
C6_1 C7_1 H7B_1 109.5 .
H7A_1 C7_1 H7B_1 109.5 .
C6_1 C7_1 H7C_1 109.5 .
H7A_1 C7_1 H7C_1 109.5 .
H7B_1 C7_1 H7C_1 109.5 .

loop_
_geom_bond_atom_site_label_1
_geom_bond_atom_site_label_2
_geom_bond_distance
_geom_bond_site_symmetry_2
Co1 O7 1.996(3) .
Co1 O8 2.042(3) .
Co1 O3 2.051(3) .
Co1 N3 2.072(4) .
Co1 O6 2.115(3) .
Co1 N4 2.117(3) .
Co2 O2 2.014(4) .
Co2 O5 2.029(3) .
Co2 O4 2.050(3) .
Co2 N6 2.059(4) .
Co2 N5 2.108(3) .
Co2 O1 2.119(3) .
Co3 O14 2.051(3) .
Co3 O13 2.048(3) .
Co3 O10 2.062(3) .
Co3 O15 2.077(3) .
Co3 O12 2.077(3) .
Co3 O11 2.079(3) .
C1 N3 1.336(6) .
C1 C2 1.378(7) .
C1 H1A 0.9300 .
C2 C3 1.371(7) .
C2 H2A 0.9300 .
C3 C4 1.374(6) .
C3 H3A 0.9300 .
C4 C5 1.379(6) .
C4 H4A 0.9300 .
C5 N3 1.354(6) .
C5 C6 1.480(6) .
C6 N4 1.345(5) .
C6 C9 1.390(6) .
C8 N5 1.355(5) .
C8 C9 1.382(6) .
C8 C10 1.475(6) .
C9 H9A 0.9300 .
C10 N6 1.353(5) .
C10 C11 1.380(6) .
C11 C12 1.378(6) .
C11 H11A 0.9300 .
C12 C13 1.368(7) .
C12 H12A 0.9300 .
C13 C14 1.383(7) .
C13 H13A 0.9300 .
C14 N6 1.344(6) .
C14 H14A 0.9300 .
C15 N4 1.329(5) .
C15 N5 1.338(5) .
C15 C16 1.479(6) .
C16 N2 1.335(5) .
C16 N1 1.350(6) .
C17 N2 1.499(6) .
C17 C19 1.521(7) .
C17 C18 1.536(7) .
C17 C20 1.542(7) .
C18 H18A 0.9600 .
C18 H18B 0.9600 .
C18 H18C 0.9600 .
C19 H19A 0.9600 .
C19 H19B 0.9600 .
C19 H19C 0.9600 .
C20 N1 1.497(6) .
C20 C21 1.521(7) .
C20 C22 1.520(7) .
C21 H21A 0.9600 .
C21 H21B 0.9600 .
C21 H21C 0.9600 .
C22 H22A 0.9600 .
C22 H22B 0.9600 .
C22 H22C 0.9600 .
C23 F14 1.329(7) .
C23 F13 1.325(7) .
C23 F15 1.342(9) .
C23 C24 1.522(7) .
C24 O8 1.241(5) .
C24 C25 1.383(7) .
C25 C26 1.400(7) .
C25 H25A 0.9300 .
C26 O9 1.242(6) .
C26 C27 1.519(7) .
C27 F17A 1.222(17) .
C27 F18A 1.26(2) .
C27 F17 1.297(9) .
C27 F16 1.318(10) .
C27 F18 1.364(10) .
C27 F16A 1.47(2) .
C28 F4A 1.17(2) .
C28 F6 1.244(9) .
C28 F5 1.298(11) .
C28 F6A 1.329(16) .
C28 F4 1.369(9) .
C28 F5A 1.49(2) .
C28 C29 1.522(8) .
C29 O5 1.256(6) .
C29 C30 1.399(8) .
C30 C31 1.366(7) .
C30 H30A 0.9300 .
C31 O4 1.253(5) .
C31 C32 1.534(7) .
C32 F1 1.299(7) .
C32 F3 1.297(7) .
C32 F2 1.315(7) .
C33 F11 1.284(8) .
C33 F10 1.324(7) .
C33 F12 1.326(8) .
C33 C34 1.525(8) .
C34 O7 1.256(6) .
C34 C35 1.372(7) .
C35 C36 1.396(7) .
C35 H35A 0.9300 .
C36 O6 1.236(5) .
C36 C37 1.529(7) .
C37 F9A 1.24(3) .
C37 F8A 1.25(2) .
C37 F8 1.301(9) .
C37 F7 1.343(12) .
C37 F9 1.354(9) .
C37 F7A 1.37(2) .
C43 F28 1.316(7) .
C43 F29 1.317(8) .
C43 F30 1.323(7) .
C43 C44 1.521(7) .
C44 O14 1.253(6) .
C44 C45 1.377(8) .
C45 C46 1.392(7) .
C45 H45A 0.9300 .
C46 O15 1.255(5) .
C46 C47 1.539(7) .
C47 F26A 1.196(19) .
C47 F25A 1.282(17) .
C47 F27 1.320(10) .
C47 F25 1.324(9) .
C47 F26 1.335(8) .
C47 F27A 1.38(2) .
C48 F24 1.301(6) .
C48 F22 1.317(6) .
C48 F23 1.336(7) .
C48 C49 1.541(7) .
C49 O10 1.241(5) .
C49 C50 1.379(7) .
C50 C51 1.383(6) .
C50 H50A 0.9300 .
C51 O11 1.262(5) .
C51 C52 1.523(7) .
C52 F19A 1.27(3) .
C52 F20A 1.29(2) .
C52 F20 1.305(10) .
C52 F21 1.319(11) .
C52 F19 1.336(10) .
C52 F21A 1.35(2) .
C53 F34A 1.17(2) .
C53 F35 1.248(8) .
C53 F36A 1.273(14) .
C53 F36 1.366(8) .
C53 F34 1.369(9) .
C53 F35A 1.474(18) .
C53 C54 1.536(7) .
C54 O13 1.247(5) .
C54 C55 1.385(7) .
C55 C56 1.392(7) .
C55 H55A 0.9300 .
C56 O12 1.242(5) .
C56 C57 1.524(7) .
C57 F31A 1.245(15) .
C57 F31 1.251(8) .
C57 F33A 1.28(3) .
C57 F32 1.316(13) .
C57 F33 1.401(8) .
C57 F32A 1.519(19) .
N2 O2 1.278(5) .
N1 O3 1.288(4) .
O1W H1WA 0.8502 .
O1W H1WA 0.8502 2_755
C1_1 C2_1 1.473(6) .
C1_1 H1A_1 0.9600 .
C1_1 H1B_1 0.9600 .
C1_1 H1C_1 0.9600 .
C2_1 C3_1 1.473(6) .
C2_1 H2A_1 0.9700 .
C2_1 H2AB_1 0.9700 .
C3_1 C4_1 1.473(6) .
C3_1 H3A_1 0.9700 .
C3_1 H3AB_1 0.9700 .
C4_1 C5_1 1.473(6) .
C4_1 H4A_1 0.9700 .
C4_1 H4AB_1 0.9700 .
C5_1 C6_1 1.473(6) .
C5_1 H5A_1 0.9700 .
C5_1 H5AB_1 0.9700 .
C6_1 C7_1 1.473(6) .
C6_1 H6A_1 0.9700 .
C6_1 H6AB_1 0.9700 .
C7_1 H7A_1 0.9600 .
C7_1 H7B_1 0.9600 .
C7_1 H7C_1 0.9600 .
